data_4343360
loop_
_publ_author_name
'Kim, Juyeong'
'Silakov, Alexey'
'Yennawar, Hemant P.'
'Lear, Benjamin J.'

_publ_section_title
;
 Structural, Electronic, and Magnetic Characterization of a Dinuclear Zinc
 Complex Containing TCNQ(-) and a \m-[TCNQ-TCNQ](2-) Ligand.
;
_journal_issue 13
_journal_name_full 'Inorganic chemistry'
_journal_page_first 6072
_journal_page_last 6074
_journal_paper_doi 10.1021/acs.inorgchem.5b00808
_journal_volume 54
_journal_year 2015
_chemical_formula_moiety 'C40 H20 N16 Zn'
_chemical_formula_sum 'C40 H20 N16 Zn'
_chemical_formula_weight 790.09
_chemical_name_systematic
; 
 ? 
;
_space_group_IT_number 14
_symmetry_cell_setting monoclinic
_symmetry_space_group_name_Hall '-P 2yn'
_symmetry_space_group_name_H-M 'P 1 21/n 1'
_atom_sites_solution_hydrogens geom
_atom_sites_solution_primary direct
_atom_sites_solution_secondary difmap
_audit_creation_method SHELXL-97
_cell_angle_alpha 90.00
_cell_angle_beta 93.813(3)
_cell_angle_gamma 90.00
_cell_formula_units_Z 4
_cell_length_a 14.831(2)
_cell_length_b 15.644(2)
_cell_length_c 17.317(2)
_cell_measurement_reflns_used 3214
_cell_measurement_temperature 298(2)
_cell_measurement_theta_max 27.622
_cell_measurement_theta_min 2.279
_cell_volume 4008.9(9)
_computing_cell_refinement 'Bruker SMART'
_computing_data_collection 'Bruker SMART'
_computing_data_reduction 'Bruker SAINT'
_computing_molecular_graphics 'Bruker SHELXTL'
_computing_publication_material 'Bruker SHELXTL'
_computing_structure_refinement 'SHELXL-97 (Sheldrick, 1997)'
_computing_structure_solution 'SHELXS-97 (Sheldrick, 1990)'
_diffrn_ambient_temperature 298(2)
_diffrn_measured_fraction_theta_full 0.982
_diffrn_measured_fraction_theta_max 0.982
_diffrn_measurement_device_type 'CCD area detector'
_diffrn_measurement_method 'phi and omega scans'
_diffrn_radiation_monochromator graphite
_diffrn_radiation_source 'fine-focus sealed tube'
_diffrn_radiation_type MoK\a
_diffrn_radiation_wavelength 0.71073
_diffrn_reflns_av_R_equivalents 0.0695
_diffrn_reflns_av_sigmaI/netI 0.0975
_diffrn_reflns_limit_h_max 19
_diffrn_reflns_limit_h_min -18
_diffrn_reflns_limit_k_max 20
_diffrn_reflns_limit_k_min -20
_diffrn_reflns_limit_l_max 21
_diffrn_reflns_limit_l_min -23
_diffrn_reflns_number 31276
_diffrn_reflns_theta_full 28.35
_diffrn_reflns_theta_max 28.35
_diffrn_reflns_theta_min 1.76
_exptl_absorpt_coefficient_mu 0.663
_exptl_absorpt_correction_T_max 0.9869
_exptl_absorpt_correction_T_min 0.8844
_exptl_absorpt_correction_type multi-scan
_exptl_absorpt_process_details SADABS
_exptl_crystal_colour green
_exptl_crystal_density_diffrn 1.309
_exptl_crystal_density_method 'not measured'
_exptl_crystal_description plate
_exptl_crystal_F_000 1608
_exptl_crystal_size_max 0.19
_exptl_crystal_size_mid 0.18
_exptl_crystal_size_min 0.02
_platon_squeeze_details ' '
_refine_diff_density_max 0.723
_refine_diff_density_min -0.469
_refine_diff_density_rms 0.075
_refine_ls_extinction_method none
_refine_ls_goodness_of_fit_ref 0.994
_refine_ls_hydrogen_treatment noref
_refine_ls_matrix_type full
_refine_ls_number_parameters 514
_refine_ls_number_reflns 9844
_refine_ls_number_restraints 0
_refine_ls_restrained_S_all 0.994
_refine_ls_R_factor_all 0.1809
_refine_ls_R_factor_gt 0.0849
_refine_ls_shift/su_max 0.001
_refine_ls_shift/su_mean 0.000
_refine_ls_structure_factor_coef Fsqd
_refine_ls_weighting_details 'calc w=1/[\s^2^(Fo^2^)+(0.1230P)^2^+0.0000P] where P=(Fo^2^+2Fc^2^)/3'
_refine_ls_weighting_scheme calc
_refine_ls_wR_factor_gt 0.2058
_refine_ls_wR_factor_ref 0.2516
_reflns_number_gt 4508
_reflns_number_total 9844
_reflns_threshold_expression >2sigma(I)
_cod_data_source_file ic5b00808_si_002.cif
_cod_data_source_block jyk5s
_cod_depositor_comments
;
The following automatic conversions were performed:

'_symmetry_cell_setting' value 'Monoclinic' changed to 'monoclinic'
according to
/usr/data/users/saulius/crontab/automatic-downloads/rss-feeds/ACS/lib/dictionaries/cif_core.dic
dictionary named 'cif_core.dic' version 2.4.2 from 2011-04-26.

Automatic conversion script
Id: cif_fix_values 3271 2015-04-21 07:52:19Z andrius 

 Adding full bibliography for 4343360.cif.
;
_cod_original_cell_volume 4009.0(10)
_cod_original_sg_symbol_H-M P2(1)/n
_cod_database_code 4343360

loop_
_symmetry_equiv_pos_as_xyz
'x, y, z'
'-x+1/2, y+1/2, -z+1/2'
'-x, -y, -z'
'x-1/2, -y-1/2, z-1/2'

loop_
_atom_site_label
_atom_site_type_symbol
_atom_site_fract_x
_atom_site_fract_y
_atom_site_fract_z
_atom_site_U_iso_or_equiv
_atom_site_adp_type
_atom_site_occupancy
_atom_site_symmetry_multiplicity
_atom_site_calc_flag
_atom_site_refinement_flags
C1 C 0.0677(4) 0.1416(3) 0.1277(4) 0.0727(16) Uani 1 1 d .
H1 H 0.0822 0.1515 0.1800 0.087 Uiso 1 1 calc R
C2 C -0.0032(4) 0.1839(4) 0.0910(4) 0.0859(19) Uani 1 1 d .
H2 H -0.0386 0.2214 0.1176 0.103 Uiso 1 1 calc R
C3 C -0.0202(5) 0.1690(4) 0.0137(5) 0.100(2) Uani 1 1 d .
H3 H -0.0673 0.1984 -0.0125 0.120 Uiso 1 1 calc R
C4 C 0.0938(3) 0.0764(3) 0.0156(3) 0.0576(13) Uani 1 1 d .
C5 C 0.1506(4) 0.0166(4) -0.0262(3) 0.0686(15) Uani 1 1 d .
C6 C 0.1843(7) -0.0470(6) -0.1373(5) 0.123(3) Uani 1 1 d .
H6 H 0.1745 -0.0548 -0.1905 0.147 Uiso 1 1 calc R
C7 C 0.2561(6) -0.0913(5) -0.0988(5) 0.106(2) Uani 1 1 d .
H7 H 0.2923 -0.1288 -0.1247 0.127 Uiso 1 1 calc R
C8 C 0.2700(4) -0.0764(4) -0.0214(4) 0.0795(17) Uani 1 1 d .
H8 H 0.3170 -0.1042 0.0065 0.095 Uiso 1 1 calc R
C9 C 0.4324(5) -0.0346(4) 0.1639(4) 0.0874(19) Uani 1 1 d .
H9 H 0.4462 0.0163 0.1395 0.105 Uiso 1 1 calc R
C10 C 0.5025(5) -0.0876(5) 0.1925(5) 0.105(2) Uani 1 1 d .
H10 H 0.5631 -0.0739 0.1890 0.126 Uiso 1 1 calc R
C11 C 0.4750(6) -0.1611(6) 0.2258(4) 0.111(3) Uani 1 1 d .
H11 H 0.5199 -0.1990 0.2437 0.133 Uiso 1 1 calc R
C12 C 0.3272(4) -0.1277(3) 0.2062(3) 0.0682(16) Uani 1 1 d .
C13 C 0.2310(5) -0.1474(3) 0.2140(3) 0.0679(16) Uani 1 1 d .
C14 C 0.1244(7) -0.2326(4) 0.2533(4) 0.105(3) Uani 1 1 d .
H14 H 0.1073 -0.2818 0.2788 0.126 Uiso 1 1 calc R
C15 C 0.0556(5) -0.1801(4) 0.2203(4) 0.096(2) Uani 1 1 d .
H15 H -0.0054 -0.1929 0.2224 0.116 Uiso 1 1 calc R
C16 C 0.0855(5) -0.1084(4) 0.1847(3) 0.0779(17) Uani 1 1 d .
H16 H 0.0431 -0.0705 0.1623 0.093 Uiso 1 1 calc R
C17 C 0.2179(3) 0.0937(3) 0.3094(3) 0.0534(12) Uani 1 1 d .
C18 C 0.2090(3) 0.1093(3) 0.3872(3) 0.0530(12) Uani 1 1 d .
C19 C 0.2486(3) 0.1854(3) 0.4179(3) 0.0556(12) Uani 1 1 d .
C20 C 0.1635(3) 0.0510(3) 0.4335(3) 0.0537(12) Uani 1 1 d .
C21 C 0.1224(4) -0.0239(3) 0.4003(3) 0.0648(14) Uani 1 1 d .
H21 H 0.1244 -0.0330 0.3474 0.078 Uiso 1 1 calc R
C22 C 0.0806(4) -0.0823(3) 0.4430(3) 0.0698(15) Uani 1 1 d .
H22 H 0.0536 -0.1298 0.4189 0.084 Uiso 1 1 calc R
C23 C 0.0777(3) -0.0719(3) 0.5231(3) 0.0611(14) Uani 1 1 d .
C24 C 0.1188(4) 0.0028(4) 0.5578(3) 0.0616(14) Uani 1 1 d .
H24 H 0.1181 0.0112 0.6109 0.074 Uiso 1 1 calc R
C25 C 0.1588(3) 0.0614(3) 0.5133(3) 0.0597(13) Uani 1 1 d .
H25 H 0.1840 0.1101 0.5368 0.072 Uiso 1 1 calc R
C26 C 0.0351(4) -0.1342(4) 0.5693(4) 0.0703(15) Uani 1 1 d .
C27 C -0.0045(4) -0.2084(4) 0.5370(4) 0.0834(18) Uani 1 1 d .
C28 C 0.0350(5) -0.1242(5) 0.6495(4) 0.090(2) Uani 1 1 d .
C29 C 0.3032(3) 0.1626(3) 0.0405(4) 0.0650(15) Uani 1 1 d .
C30 C 0.2749(3) 0.2120(3) -0.0231(3) 0.0624(14) Uani 1 1 d .
C31 C 0.2946(4) 0.1827(4) -0.0958(5) 0.0824(18) Uani 1 1 d .
C32 C 0.2218(3) 0.2884(3) -0.0127(3) 0.0590(13) Uani 1 1 d .
C33 C 0.1922(4) 0.3130(3) 0.0585(3) 0.0616(13) Uani 1 1 d .
H33 H 0.2080 0.2798 0.1019 0.074 Uiso 1 1 calc R
C34 C 0.1402(4) 0.3850(3) 0.0670(3) 0.0607(13) Uani 1 1 d .
H34 H 0.1226 0.4006 0.1156 0.073 Uiso 1 1 calc R
C35 C 0.1142(3) 0.4344(3) 0.0023(3) 0.0562(13) Uani 1 1 d .
C36 C 0.1436(4) 0.4129(3) -0.0687(3) 0.0698(16) Uani 1 1 d .
H36 H 0.1290 0.4475 -0.1114 0.084 Uiso 1 1 calc R
C37 C 0.1952(4) 0.3397(3) -0.0771(3) 0.0684(15) Uani 1 1 d .
H37 H 0.2123 0.3244 -0.1259 0.082 Uiso 1 1 calc R
C38 C 0.0607(4) 0.5478(3) 0.0873(4) 0.0653(15) Uani 1 1 d .
C39 C 0.0766(4) 0.5794(3) -0.0454(4) 0.0683(16) Uani 1 1 d .
C42 C 0.0530(3) 0.5119(3) 0.0098(3) 0.0594(13) Uani 1 1 d .
N1 N 0.1165(3) 0.0862(2) 0.0895(3) 0.0583(11) Uani 1 1 d .
N2 N 0.2172(3) -0.0224(3) 0.0153(3) 0.0619(11) Uani 1 1 d .
N3 N 0.0268(4) 0.1153(3) -0.0252(3) 0.0848(15) Uani 1 1 d .
N4 N 0.1295(4) 0.0054(4) -0.1025(3) 0.0964(17) Uani 1 1 d .
N5 N 0.3462(3) -0.0552(3) 0.1707(3) 0.0670(12) Uani 1 1 d .
N6 N 0.1731(3) -0.0904(2) 0.1809(2) 0.0596(11) Uani 1 1 d .
N7 N 0.3885(5) -0.1841(3) 0.2353(3) 0.0959(18) Uani 1 1 d .
N8 N 0.2100(5) -0.2176(3) 0.2509(3) 0.0863(16) Uani 1 1 d .
N9 N 0.3229(3) 0.1214(3) 0.0957(3) 0.0691(12) Uani 1 1 d .
N10 N 0.3093(5) 0.1617(5) -0.1569(4) 0.128(3) Uani 1 1 d .
N11 N 0.0646(4) 0.5724(4) 0.1494(4) 0.0906(16) Uani 1 1 d .
N12 N 0.0952(4) 0.6273(3) -0.0909(3) 0.0869(16) Uani 1 1 d .
N13 N 0.2256(3) 0.0771(3) 0.2446(3) 0.0626(11) Uani 1 1 d .
N14 N 0.2816(4) 0.2464(3) 0.4422(3) 0.0830(15) Uani 1 1 d .
N15 N -0.0386(5) -0.2686(4) 0.5118(4) 0.115(2) Uani 1 1 d .
N16 N 0.0344(5) -0.1165(5) 0.7128(4) 0.132(3) Uani 1 1 d .
Zn1 Zn 0.23534(4) 0.02310(3) 0.13513(3) 0.0561(2) Uani 1 1 d .

loop_
_atom_site_aniso_label
_atom_site_aniso_U_11
_atom_site_aniso_U_22
_atom_site_aniso_U_33
_atom_site_aniso_U_23
_atom_site_aniso_U_13
_atom_site_aniso_U_12
C1 0.066(4) 0.066(3) 0.086(4) 0.003(3) 0.000(3) 0.018(3)
C2 0.061(4) 0.073(4) 0.121(6) 0.013(4) -0.010(4) 0.018(3)
C3 0.072(5) 0.079(4) 0.141(7) 0.020(5) -0.052(5) 0.008(4)
C4 0.051(3) 0.049(3) 0.070(4) 0.002(2) -0.017(3) -0.003(2)
C5 0.065(4) 0.073(4) 0.065(4) 0.005(3) -0.017(3) -0.014(3)
C6 0.136(8) 0.155(8) 0.076(5) -0.030(5) -0.009(5) -0.017(7)
C7 0.114(6) 0.120(6) 0.084(5) -0.035(5) 0.014(5) 0.002(5)
C8 0.084(4) 0.077(4) 0.077(4) -0.003(3) 0.002(3) 0.006(4)
C9 0.080(5) 0.088(5) 0.093(5) 0.001(4) -0.005(4) 0.030(4)
C10 0.088(5) 0.108(6) 0.117(6) -0.010(5) -0.014(4) 0.048(5)
C11 0.112(7) 0.124(7) 0.093(6) -0.006(5) -0.021(5) 0.068(6)
C12 0.091(5) 0.059(3) 0.053(3) -0.008(3) -0.012(3) 0.028(3)
C13 0.104(5) 0.045(3) 0.052(3) -0.008(2) -0.015(3) 0.013(3)
C14 0.175(9) 0.059(4) 0.079(5) 0.013(3) -0.012(6) -0.019(5)
C15 0.121(6) 0.080(4) 0.085(5) 0.006(4) -0.013(4) -0.036(4)
C16 0.088(5) 0.072(4) 0.070(4) 0.002(3) -0.022(3) -0.006(3)
C17 0.046(3) 0.044(3) 0.069(4) -0.003(2) -0.005(3) 0.002(2)
C18 0.048(3) 0.053(3) 0.057(3) -0.004(2) -0.001(2) -0.002(2)
C19 0.056(3) 0.056(3) 0.053(3) -0.001(2) -0.004(2) -0.008(3)
C20 0.041(3) 0.051(3) 0.068(4) -0.009(2) -0.002(2) 0.001(2)
C21 0.065(4) 0.059(3) 0.071(4) -0.007(3) 0.010(3) -0.006(3)
C22 0.070(4) 0.059(3) 0.081(4) -0.010(3) 0.006(3) -0.005(3)
C23 0.053(3) 0.057(3) 0.073(4) 0.008(3) -0.002(3) 0.000(2)
C24 0.051(3) 0.078(3) 0.055(3) 0.002(3) 0.001(3) -0.002(3)
C25 0.050(3) 0.060(3) 0.068(4) 0.000(3) -0.006(3) -0.004(2)
C26 0.052(3) 0.075(4) 0.083(4) 0.008(3) -0.003(3) -0.004(3)
C27 0.069(4) 0.071(4) 0.111(5) 0.015(4) 0.011(4) -0.005(3)
C28 0.090(5) 0.105(5) 0.072(5) 0.028(4) -0.006(4) -0.016(4)
C29 0.043(3) 0.055(3) 0.098(5) -0.005(3) 0.005(3) 0.001(2)
C30 0.050(3) 0.059(3) 0.078(4) 0.010(3) 0.002(3) 0.012(3)
C31 0.072(4) 0.081(4) 0.094(5) 0.004(4) 0.005(4) 0.029(3)
C32 0.034(3) 0.062(3) 0.080(4) 0.013(3) -0.003(3) 0.002(2)
C33 0.061(3) 0.060(3) 0.064(4) 0.008(3) 0.001(3) 0.012(3)
C34 0.056(3) 0.061(3) 0.064(3) 0.003(3) -0.003(3) 0.008(3)
C35 0.051(3) 0.051(3) 0.066(3) 0.007(3) -0.002(3) 0.005(2)
C36 0.071(4) 0.071(3) 0.067(4) 0.022(3) -0.002(3) 0.016(3)
C37 0.069(4) 0.071(3) 0.065(4) 0.007(3) 0.006(3) 0.019(3)
C38 0.052(3) 0.060(3) 0.082(4) -0.009(3) -0.010(3) 0.005(3)
C39 0.049(3) 0.052(3) 0.103(5) 0.005(3) -0.004(3) 0.003(3)
C42 0.049(3) 0.051(3) 0.077(4) 0.003(3) -0.004(3) 0.004(2)
N1 0.055(3) 0.052(2) 0.067(3) 0.006(2) -0.004(2) 0.007(2)
N2 0.067(3) 0.053(2) 0.064(3) 0.000(2) -0.005(2) 0.004(2)
N3 0.076(4) 0.075(3) 0.098(4) 0.006(3) -0.037(3) 0.015(3)
N4 0.104(5) 0.115(4) 0.068(4) -0.015(3) -0.018(3) -0.003(4)
N5 0.066(3) 0.057(3) 0.077(3) -0.006(2) -0.006(2) 0.019(2)
N6 0.083(3) 0.045(2) 0.049(2) -0.0016(18) -0.014(2) 0.006(2)
N7 0.122(5) 0.080(3) 0.083(4) 0.007(3) -0.009(4) 0.049(4)
N8 0.127(5) 0.055(3) 0.074(4) 0.011(3) -0.010(3) 0.000(3)
N9 0.061(3) 0.057(3) 0.089(4) 0.007(3) 0.000(3) 0.008(2)
N10 0.125(6) 0.166(7) 0.092(5) -0.005(5) 0.011(4) 0.065(5)
N11 0.070(4) 0.094(4) 0.106(5) -0.021(4) -0.002(3) 0.002(3)
N12 0.083(4) 0.065(3) 0.112(4) 0.018(3) 0.004(3) 0.002(3)
N13 0.068(3) 0.051(2) 0.068(3) -0.004(2) -0.003(2) -0.001(2)
N14 0.092(4) 0.072(3) 0.082(4) -0.009(3) -0.011(3) -0.025(3)
N15 0.104(5) 0.078(4) 0.160(6) 0.000(4) -0.001(4) -0.018(4)
N16 0.136(6) 0.174(7) 0.084(5) 0.030(5) -0.006(4) -0.045(5)
Zn1 0.0572(4) 0.0483(3) 0.0609(4) 0.0040(3) -0.0100(3) 0.0129(3)

loop_
_atom_type_symbol
_atom_type_description
_atom_type_scat_dispersion_real
_atom_type_scat_dispersion_imag
_atom_type_scat_source
C C 0.0033 0.0016 'International Tables Vol C Tables 4.2.6.8 and 6.1.1.4'
H H 0.0000 0.0000 'International Tables Vol C Tables 4.2.6.8 and 6.1.1.4'
N N 0.0061 0.0033 'International Tables Vol C Tables 4.2.6.8 and 6.1.1.4'
Zn Zn 0.2839 1.4301 'International Tables Vol C Tables 4.2.6.8 and 6.1.1.4'

loop_
_geom_angle_atom_site_label_1
_geom_angle_atom_site_label_2
_geom_angle_atom_site_label_3
_geom_angle
_geom_angle_site_symmetry_3
N1 C1 C2 120.7(6) .
N1 C1 H1 119.6 .
C2 C1 H1 119.6 .
C3 C2 C1 117.4(6) .
C3 C2 H2 121.3 .
C1 C2 H2 121.3 .
N3 C3 C2 123.0(6) .
N3 C3 H3 118.5 .
C2 C3 H3 118.5 .
N1 C4 N3 126.9(5) .
N1 C4 C5 115.7(4) .
N3 C4 C5 117.5(5) .
N2 C5 N4 125.8(6) .
N2 C5 C4 117.0(5) .
N4 C5 C4 117.3(5) .
N4 C6 C7 123.9(7) .
N4 C6 H6 118.0 .
C7 C6 H6 118.0 .
C8 C7 C6 116.3(7) .
C8 C7 H7 121.8 .
C6 C7 H7 121.8 .
N2 C8 C7 121.3(6) .
N2 C8 H8 119.4 .
C7 C8 H8 119.4 .
N5 C9 C10 121.4(7) .
N5 C9 H9 119.3 .
C10 C9 H9 119.3 .
C11 C10 C9 114.6(8) .
C11 C10 H10 122.7 .
C9 C10 H10 122.7 .
N7 C11 C10 126.2(7) .
N7 C11 H11 116.9 .
C10 C11 H11 116.9 .
N5 C12 N7 125.2(6) .
N5 C12 C13 117.1(5) .
N7 C12 C13 117.6(6) .
N8 C13 N6 126.5(6) .
N8 C13 C12 118.7(6) .
N6 C13 C12 114.7(5) .
N8 C14 C15 124.6(7) .
N8 C14 H14 117.7 .
C15 C14 H14 117.7 .
C16 C15 C14 114.6(7) .
C16 C15 H15 122.7 .
C14 C15 H15 122.7 .
N6 C16 C15 122.7(6) .
N6 C16 H16 118.6 .
C15 C16 H16 118.6 .
N13 C17 C18 177.3(5) .
C17 C18 C19 116.8(5) .
C17 C18 C20 121.1(4) .
C19 C18 C20 122.1(5) .
N14 C19 C18 179.0(6) .
C25 C20 C18 122.8(5) .
C25 C20 C21 116.6(5) .
C18 C20 C21 120.6(5) .
C22 C21 C20 122.3(5) .
C22 C21 H21 118.8 .
C20 C21 H21 118.8 .
C21 C22 C23 120.6(5) .
C21 C22 H22 119.7 .
C23 C22 H22 119.7 .
C22 C23 C24 118.0(5) .
C22 C23 C26 121.2(5) .
C24 C23 C26 120.7(5) .
C25 C24 C23 120.2(5) .
C25 C24 H24 119.9 .
C23 C24 H24 119.9 .
C24 C25 C20 122.2(5) .
C24 C25 H25 118.9 .
C20 C25 H25 118.9 .
C28 C26 C27 117.5(6) .
C28 C26 C23 120.6(6) .
C27 C26 C23 121.9(6) .
N15 C27 C26 178.3(8) .
N16 C28 C26 179.6(9) .
N9 C29 C30 176.6(6) .
C31 C30 C29 117.7(5) .
C31 C30 C32 122.3(5) .
C29 C30 C32 119.9(5) .
N10 C31 C30 177.0(7) .
C33 C32 C37 117.1(5) .
C33 C32 C30 123.1(5) .
C37 C32 C30 119.8(5) .
C34 C33 C32 122.2(5) .
C34 C33 H33 118.9 .
C32 C33 H33 118.9 .
C33 C34 C35 119.6(5) .
C33 C34 H34 120.2 .
C35 C34 H34 120.2 .
C36 C35 C34 119.7(5) .
C36 C35 C42 119.8(5) .
C34 C35 C42 120.5(5) .
C35 C36 C37 120.3(5) .
C35 C36 H36 119.8 .
C37 C36 H36 119.8 .
C36 C37 C32 120.9(5) .
C36 C37 H37 119.5 .
C32 C37 H37 119.5 .
N11 C38 C42 176.6(7) .
N12 C39 C42 175.9(6) .
C38 C42 C39 108.3(5) .
C38 C42 C35 112.0(4) .
C39 C42 C35 110.2(4) .
C38 C42 C42 107.2(5) 3_565
C39 C42 C42 107.1(5) 3_565
C35 C42 C42 111.9(5) 3_565
C4 N1 C1 116.7(5) .
C4 N1 Zn1 117.5(4) .
C1 N1 Zn1 125.5(4) .
C5 N2 C8 118.0(5) .
C5 N2 Zn1 113.7(4) .
C8 N2 Zn1 127.9(4) .
C3 N3 C4 115.3(6) .
C6 N4 C5 114.6(7) .
C12 N5 C9 118.8(5) .
C12 N5 Zn1 116.5(4) .
C9 N5 Zn1 124.6(4) .
C16 N6 C13 115.9(5) .
C16 N6 Zn1 128.9(4) .
C13 N6 Zn1 115.1(4) .
C12 N7 C11 113.8(6) .
C14 N8 C13 115.6(6) .
C29 N9 Zn1 121.9(4) .
C17 N13 Zn1 168.9(4) .
N13 Zn1 N5 93.98(17) .
N13 Zn1 N1 92.52(17) .
N5 Zn1 N1 171.53(17) .
N13 Zn1 N9 94.53(18) .
N5 Zn1 N9 91.85(19) .
N1 Zn1 N9 93.04(17) .
N13 Zn1 N6 86.73(15) .
N5 Zn1 N6 76.16(18) .
N1 Zn1 N6 98.82(17) .
N9 Zn1 N6 168.01(17) .
N13 Zn1 N2 168.01(17) .
N5 Zn1 N2 97.59(17) .
N1 Zn1 N2 75.67(17) .
N9 Zn1 N2 88.26(18) .
N6 Zn1 N2 92.96(15) .

loop_
_geom_bond_atom_site_label_1
_geom_bond_atom_site_label_2
_geom_bond_distance
_geom_bond_site_symmetry_2
C1 N1 1.333(7) .
C1 C2 1.363(8) .
C1 H1 0.9300 .
C2 C3 1.366(10) .
C2 H2 0.9300 .
C3 N3 1.306(9) .
C3 H3 0.9300 .
C4 N1 1.311(6) .
C4 N3 1.327(6) .
C4 C5 1.479(8) .
C5 N2 1.330(7) .
C5 N4 1.349(8) .
C6 N4 1.328(10) .
C6 C7 1.401(11) .
C6 H6 0.9300 .
C7 C8 1.363(9) .
C7 H7 0.9300 .
C8 N2 1.340(7) .
C8 H8 0.9300 .
C9 N5 1.331(8) .
C9 C10 1.395(8) .
C9 H9 0.9300 .
C10 C11 1.360(11) .
C10 H10 0.9300 .
C11 N7 1.353(10) .
C11 H11 0.9300 .
C12 N5 1.330(7) .
C12 N7 1.340(7) .
C12 C13 1.475(9) .
C13 N8 1.317(7) .
C13 N6 1.340(6) .
C14 N8 1.294(10) .
C14 C15 1.403(10) .
C14 H14 0.9300 .
C15 C16 1.367(8) .
C15 H15 0.9300 .
C16 N6 1.335(7) .
C16 H16 0.9300 .
C17 N13 1.164(6) .
C17 C18 1.385(7) .
C18 C19 1.415(7) .
C18 C20 1.416(7) .
C19 N14 1.141(6) .
C20 C25 1.398(7) .
C20 C21 1.424(7) .
C21 C22 1.351(7) .
C21 H21 0.9300 .
C22 C23 1.400(7) .
C22 H22 0.9300 .
C23 C24 1.432(7) .
C23 C26 1.435(7) .
C24 C25 1.359(7) .
C24 H24 0.9300 .
C25 H25 0.9300 .
C26 C28 1.396(9) .
C26 C27 1.400(9) .
C27 N15 1.142(8) .
C28 N16 1.105(8) .
C29 N9 1.174(7) .
C29 C30 1.387(8) .
C30 C31 1.389(9) .
C30 C32 1.450(7) .
C31 N10 1.142(8) .
C32 C33 1.391(7) .
C32 C37 1.410(7) .
C33 C34 1.378(7) .
C33 H33 0.9300 .
C34 C35 1.393(7) .
C34 H34 0.9300 .
C35 C36 1.375(7) .
C35 C42 1.525(7) .
C36 C37 1.389(7) .
C36 H36 0.9300 .
C37 H37 0.9300 .
C38 N11 1.139(7) .
C38 C42 1.454(8) .
C39 N12 1.134(7) .
C39 C42 1.481(8) .
C42 C42 1.628(10) 3_565
N1 Zn1 2.127(4) .
N2 Zn1 2.194(4) .
N5 Zn1 2.109(4) .
N6 Zn1 2.175(4) .
N9 Zn1 2.153(5) .
N13 Zn1 2.089(5) .

loop_
_geom_torsion_atom_site_label_1
_geom_torsion_atom_site_label_2
_geom_torsion_atom_site_label_3
_geom_torsion_atom_site_label_4
_geom_torsion
_geom_torsion_site_symmetry_4
N1 C1 C2 C3 -1.8(9) .
C1 C2 C3 N3 1.6(10) .
N1 C4 C5 N2 1.5(7) .
N3 C4 C5 N2 -179.6(5) .
N1 C4 C5 N4 -179.6(5) .
N3 C4 C5 N4 -0.8(8) .
N4 C6 C7 C8 -1.8(13) .
C6 C7 C8 N2 0.2(11) .
N5 C9 C10 C11 1.1(10) .
C9 C10 C11 N7 -2.4(12) .
N5 C12 C13 N8 -178.0(5) .
N7 C12 C13 N8 2.1(8) .
N5 C12 C13 N6 2.7(7) .
N7 C12 C13 N6 -177.3(5) .
N8 C14 C15 C16 -0.9(11) .
C14 C15 C16 N6 0.9(9) .
N13 C17 C18 C19 145(11) .
N13 C17 C18 C20 -34(12) .
C17 C18 C19 N14 -51(37) .
C20 C18 C19 N14 128(37) .
C17 C18 C20 C25 175.2(5) .
C19 C18 C20 C25 -3.9(7) .
C17 C18 C20 C21 -2.5(7) .
C19 C18 C20 C21 178.4(5) .
C25 C20 C21 C22 0.2(8) .
C18 C20 C21 C22 178.1(5) .
C20 C21 C22 C23 -1.3(8) .
C21 C22 C23 C24 1.0(8) .
C21 C22 C23 C26 -178.8(5) .
C22 C23 C24 C25 0.3(8) .
C26 C23 C24 C25 -179.9(5) .
C23 C24 C25 C20 -1.4(8) .
C18 C20 C25 C24 -176.7(5) .
C21 C20 C25 C24 1.1(7) .
C22 C23 C26 C28 178.1(6) .
C24 C23 C26 C28 -1.7(8) .
C22 C23 C26 C27 0.7(8) .
C24 C23 C26 C27 -179.1(5) .
C28 C26 C27 N15 43(29) .
C23 C26 C27 N15 -139(29) .
C27 C26 C28 N16 -42(100) .
C23 C26 C28 N16 141(100) .
N9 C29 C30 C31 -135(10) .
N9 C29 C30 C32 41(10) .
C29 C30 C31 N10 -175(100) .
C32 C30 C31 N10 9(17) .
C31 C30 C32 C33 171.9(6) .
C29 C30 C32 C33 -4.1(8) .
C31 C30 C32 C37 -5.6(8) .
C29 C30 C32 C37 178.4(5) .
C37 C32 C33 C34 -1.1(8) .
C30 C32 C33 C34 -178.7(5) .
C32 C33 C34 C35 1.5(8) .
C33 C34 C35 C36 -2.7(8) .
C33 C34 C35 C42 177.1(5) .
C34 C35 C36 C37 3.4(8) .
C42 C35 C36 C37 -176.3(5) .
C35 C36 C37 C32 -3.0(9) .
C33 C32 C37 C36 1.8(8) .
C30 C32 C37 C36 179.5(5) .
N11 C38 C42 C39 168(11) .
N11 C38 C42 C35 -70(11) .
N11 C38 C42 C42 53(11) 3_565
N12 C39 C42 C38 164(8) .
N12 C39 C42 C35 41(9) .
N12 C39 C42 C42 -81(8) 3_565
C36 C35 C42 C38 -154.4(5) .
C34 C35 C42 C38 25.9(7) .
C36 C35 C42 C39 -33.8(7) .
C34 C35 C42 C39 146.4(5) .
C36 C35 C42 C42 85.2(7) 3_565
C34 C35 C42 C42 -94.5(7) 3_565
N3 C4 N1 C1 -0.6(8) .
C5 C4 N1 C1 178.2(4) .
N3 C4 N1 Zn1 -174.3(4) .
C5 C4 N1 Zn1 4.4(6) .
C2 C1 N1 C4 1.3(8) .
C2 C1 N1 Zn1 174.5(4) .
N4 C5 N2 C8 1.6(9) .
C4 C5 N2 C8 -179.6(5) .
N4 C5 N2 Zn1 174.9(5) .
C4 C5 N2 Zn1 -6.3(6) .
C7 C8 N2 C5 -0.1(9) .
C7 C8 N2 Zn1 -172.3(5) .
C2 C3 N3 C4 -0.8(10) .
N1 C4 N3 C3 0.3(9) .
C5 C4 N3 C3 -178.4(5) .
C7 C6 N4 C5 3.1(12) .
N2 C5 N4 C6 -3.0(10) .
C4 C5 N4 C6 178.2(6) .
N7 C12 N5 C9 -1.3(9) .
C13 C12 N5 C9 178.8(5) .
N7 C12 N5 Zn1 -177.6(4) .
C13 C12 N5 Zn1 2.5(6) .
C10 C9 N5 C12 0.5(9) .
C10 C9 N5 Zn1 176.5(5) .
C15 C16 N6 C13 0.2(8) .
C15 C16 N6 Zn1 -175.1(4) .
N8 C13 N6 C16 -1.6(8) .
C12 C13 N6 C16 177.7(5) .
N8 C13 N6 Zn1 174.4(4) .
C12 C13 N6 Zn1 -6.3(5) .
N5 C12 N7 C11 0.2(9) .
C13 C12 N7 C11 -179.9(5) .
C10 C11 N7 C12 1.7(11) .
C15 C14 N8 C13 -0.2(11) .
N6 C13 N8 C14 1.6(9) .
C12 C13 N8 C14 -177.7(6) .
C30 C29 N9 Zn1 47(10) .
C18 C17 N13 Zn1 11(13) .
C17 N13 Zn1 N5 -60(2) .
C17 N13 Zn1 N1 115(2) .
C17 N13 Zn1 N9 -152(2) .
C17 N13 Zn1 N6 16(2) .
C17 N13 Zn1 N2 105(2) .
C12 N5 Zn1 N13 81.3(4) .
C9 N5 Zn1 N13 -94.8(5) .
C12 N5 Zn1 N1 -58.8(14) .
C9 N5 Zn1 N1 125.2(12) .
C12 N5 Zn1 N9 176.0(4) .
C9 N5 Zn1 N9 -0.1(5) .
C12 N5 Zn1 N6 -4.3(4) .
C9 N5 Zn1 N6 179.6(5) .
C12 N5 Zn1 N2 -95.5(4) .
C9 N5 Zn1 N2 88.4(5) .
C4 N1 Zn1 N13 176.3(4) .
C1 N1 Zn1 N13 3.2(4) .
C4 N1 Zn1 N5 -43.6(14) .
C1 N1 Zn1 N5 143.3(12) .
C4 N1 Zn1 N9 81.6(4) .
C1 N1 Zn1 N9 -91.5(4) .
C4 N1 Zn1 N6 -96.6(4) .
C1 N1 Zn1 N6 90.2(4) .
C4 N1 Zn1 N2 -5.8(4) .
C1 N1 Zn1 N2 -178.9(4) .
C29 N9 Zn1 N13 -121.8(5) .
C29 N9 Zn1 N5 144.0(5) .
C29 N9 Zn1 N1 -29.1(5) .
C29 N9 Zn1 N6 142.5(7) .
C29 N9 Zn1 N2 46.5(5) .
C16 N6 Zn1 N13 86.2(5) .
C13 N6 Zn1 N13 -89.1(4) .
C16 N6 Zn1 N5 -178.8(5) .
C13 N6 Zn1 N5 5.8(3) .
C16 N6 Zn1 N1 -5.8(5) .
C13 N6 Zn1 N1 178.8(3) .
C16 N6 Zn1 N9 -177.3(7) .
C13 N6 Zn1 N9 7.3(10) .
C16 N6 Zn1 N2 -81.8(5) .
C13 N6 Zn1 N2 102.9(4) .
C5 N2 Zn1 N13 16.5(10) .
C8 N2 Zn1 N13 -171.0(7) .
C5 N2 Zn1 N5 -178.8(4) .
C8 N2 Zn1 N5 -6.4(5) .
C5 N2 Zn1 N1 6.4(4) .
C8 N2 Zn1 N1 178.8(5) .
C5 N2 Zn1 N9 -87.2(4) .
C8 N2 Zn1 N9 85.3(5) .
C5 N2 Zn1 N6 104.7(4) .
C8 N2 Zn1 N6 -82.8(5) .

loop_
_platon_squeeze_void_nr
_platon_squeeze_void_average_x
_platon_squeeze_void_average_y
_platon_squeeze_void_average_z
_platon_squeeze_void_volume
_platon_squeeze_void_count_electrons
_platon_squeeze_void_content
1 0.000 0.500 0.500 37 4 ' '
2 0.176 0.461 0.759 19 2 ' '
3 0.324 0.961 0.741 19 2 ' '
4 0.500 0.000 1.000 37 4 ' '
5 0.676 0.039 0.259 19 2 ' '
6 0.824 0.539 0.241 19 2 ' '
